data_7153693
loop_
_publ_author_name
'Yadav, Pratik'
'Singh, Surjeet'
'Sahu, Satya Narayan'
'Hussain, Firasat'
'Pratap, Ramendra'

_publ_section_title
;
 Microwave assisted base dependent regioselective synthesis of partially
 reduced chromenes, isochromenes and phenanthrenes.
;
_journal_issue 14
_journal_name_full 'Organic &amp; biomolecular chemistry'
_journal_page_first 2228
_journal_page_last 2234
_journal_paper_doi 10.1039/c3ob41962b
_journal_volume 12
_journal_year 2014
_chemical_formula_sum 'C21 H14 Br N O'
_chemical_formula_weight 376.25
_chemical_name_systematic
; 
 ? 
;
_space_group_IT_number 2
_symmetry_cell_setting triclinic
_symmetry_space_group_name_Hall '-P 1'
_symmetry_space_group_name_H-M 'P -1'
_atom_sites_solution_hydrogens geom
_atom_sites_solution_primary direct
_atom_sites_solution_secondary difmap
_audit_creation_method SHELXL-97
_cell_angle_alpha 96.360(7)
_cell_angle_beta 99.202(7)
_cell_angle_gamma 111.905(6)
_cell_formula_units_Z 2
_cell_length_a 7.3715(4)
_cell_length_b 9.3781(7)
_cell_length_c 12.8371(12)
_cell_measurement_reflns_used 3303
_cell_measurement_temperature 183(2)
_cell_measurement_theta_max 29.0973
_cell_measurement_theta_min 3.0269
_cell_volume 798.57(12)
_computing_cell_refinement 'CrysAlis RED (Oxford, 2011)'
_computing_data_collection 'CrysAlis RED (Oxford, 2011)'
_computing_data_reduction 'CrysAlis RED (Oxford, 2011)'
_computing_molecular_graphics 'ORTEP-3 (Farrugia, 1997)'
_computing_publication_material 'SHELXL-97 (Sheldrick, 2008)'
_computing_structure_refinement 'SHELXL-97 (Sheldrick, 1997)'
_computing_structure_solution 'SHELXS-97 (Sheldrick, 1990)'
_diffrn_ambient_temperature 183(2)
_diffrn_detector_area_resol_mean 15.9853
_diffrn_measured_fraction_theta_full 0.999
_diffrn_measured_fraction_theta_max 0.999
_diffrn_measurement_device_type 'Xcalibur, Sapphire3'
_diffrn_measurement_method '\w scans'
_diffrn_radiation_monochromator graphite
_diffrn_radiation_source 'fine-focus sealed tube'
_diffrn_radiation_type MoK\a
_diffrn_radiation_wavelength 0.71073
_diffrn_reflns_av_R_equivalents 0.0497
_diffrn_reflns_av_sigmaI/netI 0.0571
_diffrn_reflns_limit_h_max 9
_diffrn_reflns_limit_h_min -9
_diffrn_reflns_limit_k_max 11
_diffrn_reflns_limit_k_min -11
_diffrn_reflns_limit_l_max 15
_diffrn_reflns_limit_l_min -15
_diffrn_reflns_number 10852
_diffrn_reflns_theta_full 26.01
_diffrn_reflns_theta_max 26.01
_diffrn_reflns_theta_min 3.03
_exptl_absorpt_coefficient_mu 2.580
_exptl_absorpt_correction_T_max 1.00000
_exptl_absorpt_correction_T_min 0.87895
_exptl_absorpt_correction_type multi-scan
_exptl_absorpt_process_details
;
CrysAlisPro, Agilent Technologies,
Version 1.171.34.49 (release 20-01-2011 CrysAlis171 .NET)
(compiled Jan 20 2011,15:58:25)
Empirical absorption correction using spherical harmonics,
 implemented in SCALE3 ABSPACK scaling algorithm.
;
_exptl_crystal_colour red
_exptl_crystal_density_diffrn 1.565
_exptl_crystal_density_method 'not measured'
_exptl_crystal_description needle
_exptl_crystal_F_000 380
_exptl_crystal_size_max 0.11
_exptl_crystal_size_mid 0.08
_exptl_crystal_size_min 0.07
_refine_diff_density_max 2.747
_refine_diff_density_min -0.575
_refine_diff_density_rms 0.172
_refine_ls_extinction_method none
_refine_ls_goodness_of_fit_ref 1.097
_refine_ls_hydrogen_treatment mixed
_refine_ls_matrix_type full
_refine_ls_number_parameters 226
_refine_ls_number_reflns 3147
_refine_ls_number_restraints 0
_refine_ls_restrained_S_all 1.097
_refine_ls_R_factor_all 0.0892
_refine_ls_R_factor_gt 0.0759
_refine_ls_shift/su_max 0.000
_refine_ls_shift/su_mean 0.000
_refine_ls_structure_factor_coef Fsqd
_refine_ls_weighting_details 'calc w=1/[\s^2^(Fo^2^)+(0.1370P)^2^+1.2643P] where P=(Fo^2^+2Fc^2^)/3'
_refine_ls_weighting_scheme calc
_refine_ls_wR_factor_gt 0.2085
_refine_ls_wR_factor_ref 0.2198
_reflns_number_gt 2630
_reflns_number_total 3147
_reflns_threshold_expression >2sigma(I)
_cod_data_source_file c3ob41962b2.cif
_cod_data_source_block pr-87
_cod_original_cell_volume 798.57(10)
_cod_database_code 7153693

loop_
_symmetry_equiv_pos_as_xyz
'x, y, z'
'-x, -y, -z'

loop_
_atom_site_label
_atom_site_type_symbol
_atom_site_fract_x
_atom_site_fract_y
_atom_site_fract_z
_atom_site_U_iso_or_equiv
_atom_site_adp_type
_atom_site_occupancy
_atom_site_symmetry_multiplicity
_atom_site_calc_flag
_atom_site_refinement_flags
C1 C 0.5721(8) 0.2521(6) 0.7785(5) 0.0235(12) Uani 1 1 d .
C2 C 0.5651(9) 0.3807(7) 0.7356(5) 0.0300(13) Uani 1 1 d .
H2 H 0.6145 0.4797 0.7817 0.036 Uiso 1 1 calc R
C3 C 0.4902(9) 0.3686(7) 0.6304(5) 0.0294(13) Uani 1 1 d .
H3 H 0.4894 0.4582 0.6027 0.035 Uiso 1 1 calc R
C4 C 0.4142(9) 0.2229(7) 0.5633(5) 0.0260(12) Uani 1 1 d .
C5 C 0.4163(9) 0.0915(7) 0.6012(5) 0.0285(13) Uani 1 1 d .
H5 H 0.3628 -0.0074 0.5547 0.034 Uiso 1 1 calc R
C6 C 0.4980(9) 0.1073(7) 0.7086(5) 0.0276(12) Uani 1 1 d .
H6 H 0.5043 0.0185 0.7355 0.033 Uiso 1 1 calc R
C7 C 0.7852(8) 0.3781(7) 1.0813(4) 0.0221(11) Uani 1 1 d .
C8 C 0.7051(8) 0.3872(7) 0.9727(5) 0.0242(12) Uani 1 1 d .
C9 C 0.6549(8) 0.2649(6) 0.8923(4) 0.0214(11) Uani 1 1 d .
C11 C 0.7483(8) 0.1146(7) 1.0125(4) 0.0238(12) Uani 1 1 d .
C12 C 0.8019(8) 0.2437(6) 1.1011(4) 0.0226(11) Uani 1 1 d .
C13 C 0.8535(8) 0.5128(7) 1.1699(4) 0.0237(12) Uani 1 1 d .
C14 C 0.8966(8) 0.6650(7) 1.1513(5) 0.0270(12) Uani 1 1 d .
H14 H 0.8752 0.6825 1.0797 0.032 Uiso 1 1 calc R
C15 C 0.9700(9) 0.7905(8) 1.2361(5) 0.0339(14) Uani 1 1 d .
H15 H 1.0017 0.8937 1.2228 0.041 Uiso 1 1 calc R
C16 C 0.9968(9) 0.7645(8) 1.3405(5) 0.0343(14) Uani 1 1 d .
H16 H 1.0440 0.8501 1.3989 0.041 Uiso 1 1 calc R
C17 C 0.9557(9) 0.6160(7) 1.3601(5) 0.0298(13) Uani 1 1 d .
H17 H 0.9775 0.6002 1.4321 0.036 Uiso 1 1 calc R
C18 C 0.8829(9) 0.4887(7) 1.2765(4) 0.0267(12) Uani 1 1 d .
C19 C 0.7633(9) -0.0246(7) 1.0189(5) 0.0281(13) Uani 1 1 d .
C20 C 0.7167(8) -0.1392(7) 0.9272(5) 0.0270(12) Uani 1 1 d .
C21 C 0.8821(9) 0.2273(7) 1.2123(5) 0.0291(13) Uani 1 1 d .
H21A H 1.0295 0.2626 1.2249 0.035 Uiso 1 1 calc R
H21B H 0.8248 0.1160 1.2192 0.035 Uiso 1 1 calc R
C22 C 0.8285(11) 0.3247(8) 1.2962(5) 0.0337(14) Uani 1 1 d .
H22A H 0.6830 0.2755 1.2935 0.040 Uiso 1 1 calc R
H22B H 0.9009 0.3270 1.3687 0.040 Uiso 1 1 calc R
N1 N 0.6805(8) -0.2353(6) 0.8531(5) 0.0362(13) Uani 1 1 d .
O1 O 0.6785(6) 0.1321(4) 0.9118(3) 0.0238(8) Uani 1 1 d .
Br1 Br 0.30917(10) 0.20588(7) 0.41434(5) 0.0400(3) Uani 1 1 d .
H8A H 0.677(8) 0.478(7) 0.954(5) 0.015(14) Uiso 1 1 d .
H19A H 0.826(11) -0.028(9) 1.077(6) 0.04(2) Uiso 1 1 d .

loop_
_atom_site_aniso_label
_atom_site_aniso_U_11
_atom_site_aniso_U_22
_atom_site_aniso_U_33
_atom_site_aniso_U_23
_atom_site_aniso_U_13
_atom_site_aniso_U_12
C1 0.024(3) 0.016(3) 0.027(3) -0.001(2) 0.004(2) 0.007(2)
C2 0.034(3) 0.023(3) 0.025(3) 0.000(2) 0.000(2) 0.006(3)
C3 0.040(3) 0.017(3) 0.028(3) 0.004(2) 0.004(3) 0.009(3)
C4 0.035(3) 0.022(3) 0.020(3) 0.002(2) 0.004(2) 0.010(2)
C5 0.033(3) 0.020(3) 0.024(3) -0.006(2) 0.002(2) 0.007(2)
C6 0.035(3) 0.021(3) 0.026(3) 0.003(2) 0.004(2) 0.012(3)
C7 0.021(3) 0.025(3) 0.020(3) 0.001(2) 0.004(2) 0.009(2)
C8 0.026(3) 0.023(3) 0.025(3) 0.002(2) 0.005(2) 0.013(2)
C9 0.022(3) 0.018(3) 0.023(3) 0.002(2) 0.004(2) 0.008(2)
C11 0.023(3) 0.023(3) 0.023(3) 0.000(2) 0.004(2) 0.007(2)
C12 0.023(3) 0.018(3) 0.023(3) -0.001(2) 0.004(2) 0.006(2)
C13 0.024(3) 0.023(3) 0.020(3) -0.001(2) 0.003(2) 0.007(2)
C14 0.029(3) 0.030(3) 0.023(3) 0.001(2) 0.000(2) 0.015(3)
C15 0.030(3) 0.026(3) 0.041(4) 0.002(3) 0.001(3) 0.010(3)
C16 0.033(3) 0.031(3) 0.029(3) -0.008(3) -0.004(3) 0.010(3)
C17 0.039(3) 0.029(3) 0.019(3) -0.001(2) 0.002(2) 0.013(3)
C18 0.029(3) 0.031(3) 0.017(3) -0.002(2) 0.002(2) 0.012(3)
C19 0.031(3) 0.028(3) 0.027(3) 0.003(2) 0.001(3) 0.017(3)
C20 0.026(3) 0.019(3) 0.035(3) -0.001(2) 0.002(2) 0.012(2)
C21 0.035(3) 0.026(3) 0.029(3) 0.004(2) 0.004(2) 0.016(3)
C22 0.050(4) 0.030(3) 0.021(3) 0.003(2) 0.005(3) 0.017(3)
N1 0.036(3) 0.028(3) 0.042(3) -0.004(2) 0.006(2) 0.013(2)
O1 0.033(2) 0.0165(19) 0.0202(19) -0.0001(15) 0.0019(16) 0.0102(17)
Br1 0.0608(5) 0.0266(4) 0.0220(4) 0.0003(3) -0.0066(3) 0.0133(3)

loop_
_atom_type_symbol
_atom_type_description
_atom_type_scat_dispersion_real
_atom_type_scat_dispersion_imag
_atom_type_scat_source
C C 0.0030 0.0020 'International Tables Vol C Tables 4.2.6.8 and 6.1.1.4'
H H 0.0000 0.0000 'International Tables Vol C Tables 4.2.6.8 and 6.1.1.4'
N N 0.0060 0.0030 'International Tables Vol C Tables 4.2.6.8 and 6.1.1.4'
O O 0.0110 0.0060 'International Tables Vol C Tables 4.2.6.8 and 6.1.1.4'
Br Br -0.2900 2.4600 'International Tables Vol C Tables 4.2.6.8 and 6.1.1.4'

loop_
_geom_angle_atom_site_label_1
_geom_angle_atom_site_label_2
_geom_angle_atom_site_label_3
_geom_angle
C2 C1 C6 117.8(5)
C2 C1 C9 122.1(5)
C6 C1 C9 120.0(5)
C3 C2 C1 121.9(6)
C3 C2 H2 119.0
C1 C2 H2 119.0
C2 C3 C4 119.0(6)
C2 C3 H3 120.5
C4 C3 H3 120.5
C5 C4 C3 121.7(5)
C5 C4 Br1 119.3(4)
C3 C4 Br1 119.0(4)
C4 C5 C6 118.3(5)
C4 C5 H5 120.8
C6 C5 H5 120.8
C5 C6 C1 121.2(5)
C5 C6 H6 119.4
C1 C6 H6 119.4
C12 C7 C8 119.2(5)
C12 C7 C13 119.4(5)
C8 C7 C13 121.3(5)
C9 C8 C7 119.8(5)
C9 C8 H8A 117(3)
C7 C8 H8A 123(3)
C8 C9 O1 120.8(5)
C8 C9 C1 127.7(5)
O1 C9 C1 111.5(4)
C19 C11 O1 115.3(5)
C19 C11 C12 126.3(5)
O1 C11 C12 118.3(5)
C7 C12 C11 119.5(5)
C7 C12 C21 121.5(5)
C11 C12 C21 119.0(5)
C14 C13 C18 118.9(5)
C14 C13 C7 122.0(5)
C18 C13 C7 119.1(5)
C15 C14 C13 120.7(6)
C15 C14 H14 119.6
C13 C14 H14 119.6
C14 C15 C16 119.6(6)
C14 C15 H15 120.2
C16 C15 H15 120.2
C17 C16 C15 120.4(6)
C17 C16 H16 119.8
C15 C16 H16 119.8
C16 C17 C18 121.0(6)
C16 C17 H17 119.5
C18 C17 H17 119.5
C17 C18 C13 119.3(6)
C17 C18 C22 121.9(5)
C13 C18 C22 118.8(5)
C11 C19 C20 121.8(6)
C11 C19 H19A 115(5)
C20 C19 H19A 122(5)
N1 C20 C19 178.4(7)
C12 C21 C22 110.4(5)
C12 C21 H21A 109.6
C22 C21 H21A 109.6
C12 C21 H21B 109.6
C22 C21 H21B 109.6
H21A C21 H21B 108.1
C18 C22 C21 111.0(5)
C18 C22 H22A 109.4
C21 C22 H22A 109.4
C18 C22 H22B 109.4
C21 C22 H22B 109.4
H22A C22 H22B 108.0
C11 O1 C9 122.2(4)

loop_
_geom_bond_atom_site_label_1
_geom_bond_atom_site_label_2
_geom_bond_distance
C1 C2 1.395(8)
C1 C6 1.403(8)
C1 C9 1.464(8)
C2 C3 1.349(8)
C2 H2 0.9500
C3 C4 1.392(8)
C3 H3 0.9500
C4 C5 1.379(8)
C4 Br1 1.910(6)
C5 C6 1.381(8)
C5 H5 0.9500
C6 H6 0.9500
C7 C12 1.359(8)
C7 C8 1.449(8)
C7 C13 1.472(7)
C8 C9 1.347(8)
C8 H8A 0.99(6)
C9 O1 1.365(7)
C11 C19 1.361(8)
C11 O1 1.363(7)
C11 C12 1.452(8)
C12 C21 1.502(8)
C13 C14 1.398(8)
C13 C18 1.407(8)
C14 C15 1.384(8)
C14 H14 0.9500
C15 C16 1.385(9)
C15 H15 0.9500
C16 C17 1.371(9)
C16 H16 0.9500
C17 C18 1.386(8)
C17 H17 0.9500
C18 C22 1.500(9)
C19 C20 1.405(8)
C19 H19A 0.82(8)
C20 N1 1.157(8)
C21 C22 1.529(8)
C21 H21A 0.9900
C21 H21B 0.9900
C22 H22A 0.9900
C22 H22B 0.9900
